data_1574941
loop_
_publ_author_name
'Song, Yanqing'
'Tsuji, Yuta'
'Sugimoto, Kunihisa'
'Kikuchi, Takashi'
'Shi, Yuxin'
'Murakami, Yusuke'
'Hiramatsu, Kotaro'
'Le Ouay, Benjamin'
'Ohba, Masaaki'
'Ohtani, Ryo'

_publ_section_title
;
 A ferroelectric proton conductor with colossal polarization induced by
 in-plane symmetry breaking in a two-dimensional coordination polymer.
;
_journal_issue 29
_journal_name_full 'Chemical science'
_journal_page_first 13413
_journal_page_last 13421
_journal_paper_doi 10.1039/d4sc08700c
_journal_volume 16
_journal_year 2025
_chemical_formula_moiety 'C38 H28 Mn2 N10 O4 Re'
_chemical_formula_sum 'C38 H28 Mn2 N10 O4 Re'
_chemical_formula_weight 984.78
_space_group_crystal_system tetragonal
_space_group_IT_number 130
_space_group_name_Hall '-P 4a 2ac'
_space_group_name_H-M_alt 'P 4/n c c :2'
_atom_sites_solution_hydrogens geom
_audit_creation_date 2024-11-28
_audit_creation_method
;
Olex2 1.5
(compiled 2024.02.16 svn.r378c4104 for OlexSys, GUI svn.r6928)
;
_audit_update_record
;
2024-12-16 deposited with the CCDC.	2025-06-02 downloaded from the CCDC.
;
_cell_angle_alpha 90
_cell_angle_beta 90
_cell_angle_gamma 90
_cell_formula_units_Z 4
_cell_length_a 14.4601(4)
_cell_length_b 14.4601(4)
_cell_length_c 18.3914(9)
_cell_measurement_reflns_used 6997
_cell_measurement_temperature 400
_cell_measurement_theta_max 27.8620
_cell_measurement_theta_min 2.5710
_cell_volume 3845.5(2)
_computing_cell_refinement 'CrysAlisPro 1.171.39.46e (Rigaku OD, 2018)'
_computing_data_collection 'CrysAlisPro 1.171.39.46e (Rigaku OD, 2018)'
_computing_data_reduction 'CrysAlisPro 1.171.39.46e (Rigaku OD, 2018)'
_computing_molecular_graphics 'Olex2 1.5 (Dolomanov et al., 2009)'
_computing_publication_material 'Olex2 1.5 (Dolomanov et al., 2009)'
_computing_structure_refinement 'SHELXL 2018/3 (Sheldrick, 2015)'
_computing_structure_solution 'SHELXT 2018/2 (Sheldrick, 2018)'
_diffrn_ambient_temperature 400.00
_diffrn_measured_fraction_theta_full 0.998
_diffrn_measured_fraction_theta_max 0.908
_diffrn_measurement_details
;
List of Runs (angles in degrees, time in seconds):

  # Type    Start    End  Width  t~exp~   \w     \q     \k     \f   Frames
#--------------------------------------------------------------------------
  1  \w     35.00  61.00   0.50    2.00    --    5.00  45.00  30.00   52
  2  \w      1.00  28.00   0.50    2.00    --    5.00  45.00  30.00   54
  3  \w    -99.00   7.00   0.50    2.00    --  -10.20  45.00  60.00  212
;
_diffrn_measurement_device 'four-circle diffractometer'
_diffrn_measurement_device_type 'XtaLAB AFC10 (RCD3): fixed-chi single'
_diffrn_measurement_method '\w scans'
_diffrn_radiation_type MoK\a
_diffrn_radiation_wavelength 0.71073
_diffrn_reflns_av_R_equivalents 0.0267
_diffrn_reflns_av_unetI/netI 0.0211
_diffrn_reflns_Laue_measured_fraction_full 0.998
_diffrn_reflns_Laue_measured_fraction_max 0.908
_diffrn_reflns_limit_h_max 19
_diffrn_reflns_limit_h_min -20
_diffrn_reflns_limit_k_max 18
_diffrn_reflns_limit_k_min -16
_diffrn_reflns_limit_l_max 25
_diffrn_reflns_limit_l_min -25
_diffrn_reflns_number 17738
_diffrn_reflns_point_group_measured_fraction_full 0.998
_diffrn_reflns_point_group_measured_fraction_max 0.908
_diffrn_reflns_theta_full 25.242
_diffrn_reflns_theta_max 30.898
_diffrn_reflns_theta_min 2.625
_exptl_absorpt_coefficient_mu 3.840
_exptl_absorpt_correction_T_max 1.00000
_exptl_absorpt_correction_T_min 0.56816
_exptl_absorpt_correction_type multi-scan
_exptl_absorpt_process_details
;
CrysAlisPro 1.171.39.46e (Rigaku Oxford Diffraction, 2018)
Empirical absorption correction using spherical harmonics,
 implemented in SCALE3 ABSPACK scaling algorithm.
;
_exptl_crystal_colour brown
_exptl_crystal_colour_primary brown
_exptl_crystal_density_diffrn 1.701
_exptl_crystal_description block
_exptl_crystal_F_000 1932
_exptl_crystal_size_max 0.3
_exptl_crystal_size_mid 0.3
_exptl_crystal_size_min 0.2
_refine_diff_density_max 2.509
_refine_diff_density_min -1.221
_refine_diff_density_rms 0.089
_refine_ls_extinction_method none
_refine_ls_goodness_of_fit_ref 1.113
_refine_ls_hydrogen_treatment constr
_refine_ls_matrix_type full
_refine_ls_number_parameters 129
_refine_ls_number_reflns 2772
_refine_ls_number_restraints 25
_refine_ls_restrained_S_all 1.163
_refine_ls_R_factor_all 0.0672
_refine_ls_R_factor_gt 0.0405
_refine_ls_shift/su_max 0.002
_refine_ls_shift/su_mean 0.000
_refine_ls_structure_factor_coef Fsqd
_refine_ls_weighting_details 'w=1/[\s^2^(Fo^2^)+(0.0384P)^2^+5.3557P] where P=(Fo^2^+2Fc^2^)/3'
_refine_ls_weighting_scheme calc
_refine_ls_wR_factor_gt 0.0878
_refine_ls_wR_factor_ref 0.0972
_reflns_Friedel_coverage 0.000
_reflns_number_gt 1974
_reflns_number_total 2772
_reflns_threshold_expression 'I > 2\s(I)'
_cod_data_source_file d4sc08700c2.cif
_cod_data_source_block 2_mnremecn_400
_cod_depositor_comments 'Adding full bibliography for 1574937--1574947.cif.'
_cod_original_cell_volume 3845.5(3)
_cod_original_sg_symbol_H-M 'P 4/n c c'
_cod_database_code 1574941
_shelx_shelxl_version_number 2018/3
_shelx_space_group_comment
;
The symmetry employed for this shelxl refinement is uniquely defined
by the following loop, which should always be used as a source of
symmetry information in preference to the above space-group names.
They are only intended as comments.
;
_shelx_estimated_absorpt_t_max 0.514
_shelx_estimated_absorpt_t_min 0.392
_olex2_refinement_description
;
1. Fixed Uiso
 At 1.2 times of:
  All C(H) groups, All C(H,H) groups
2. Restrained distances
 C8-C8_$1
 1.54 with sigma of 0.02
3. Uiso/Uaniso restraints and constraints
Re1 \\sim N4 \\sim C10 \\sim C11: within 2.5A with sigma of 0.01 and sigma for
terminal atoms of 0.02 within 2.5A
4.a Secondary CH2 refined with riding coordinates:
 C8(H8A,H8B)
4.b Aromatic/amide H refined with riding coordinates:
 C2(H2), C7(H7), C3(H3), C4(H4), C5(H5)
;
_olex2_submission_special_instructions 'No special instructions were received'
_oxdiff_exptl_absorpt_empirical_details
;
Empirical correction (ABSPACK) includes:
- Absorption correction using spherical harmonics
- Frame scaling
;

loop_
_space_group_symop_operation_xyz
'x, y, z'
'-x+1/2, -y+1/2, z'
'-y+1/2, x, z'
'y, -x+1/2, z'
'-x, y+1/2, -z+1/2'
'x+1/2, -y, -z+1/2'
'y+1/2, x+1/2, -z+1/2'
'-y, -x, -z+1/2'
'-x, -y, -z'
'x-1/2, y-1/2, -z'
'y-1/2, -x, -z'
'-y, x-1/2, -z'
'x, -y-1/2, z-1/2'
'-x-1/2, y, z-1/2'
'-y-1/2, -x-1/2, z-1/2'
'y, x, z-1/2'

loop_
_atom_site_label
_atom_site_type_symbol
_atom_site_fract_x
_atom_site_fract_y
_atom_site_fract_z
_atom_site_U_iso_or_equiv
_atom_site_adp_type
_atom_site_occupancy
_atom_site_site_symmetry_order
_atom_site_calc_flag
_atom_site_refinement_flags_posn
_atom_site_refinement_flags_adp
_atom_site_refinement_flags_occupancy
_atom_site_disorder_assembly
_atom_site_disorder_group
Re1 Re 0.750000 0.750000 0.83122(2) 0.04714(12) Uani 1 4 d S TU P . .
Mn1 Mn 0.44803(4) 0.55197(4) 0.750000 0.0483(2) Uani 1 2 d S T P . .
O1 O 0.4141(2) 0.6409(2) 0.68074(18) 0.0677(8) Uani 1 1 d . . . . .
C1 C 0.4456(3) 0.6532(3) 0.6145(3) 0.0630(11) Uani 1 1 d . . . . .
N1 N 0.5489(3) 0.5055(3) 0.6876(2) 0.0776(13) Uani 1 1 d . . . . .
C9 C 0.6234(3) 0.6842(3) 0.8137(3) 0.0692(13) Uani 1 1 d . . . . .
C10 C 0.750000 0.750000 0.6451(7) 0.101(4) Uani 1 4 d S TU P . .
N2 N 0.5555(3) 0.6480(3) 0.8013(4) 0.0982(16) Uani 1 1 d . . . . .
C6 C 0.5191(4) 0.6028(4) 0.5836(3) 0.0830(16) Uani 1 1 d . . . . .
N4 N 0.750000 0.750000 0.7019(7) 0.111(3) Uani 1 4 d S TU P . .
C2 C 0.4051(4) 0.7201(3) 0.5697(3) 0.0726(14) Uani 1 1 d . . . . .
H2 H 0.355820 0.754624 0.587474 0.087 Uiso 1 1 calc R U . . .
C7 C 0.5680(5) 0.5329(5) 0.6239(4) 0.107(2) Uani 1 1 d . . . . .
H7 H 0.618315 0.505328 0.601088 0.128 Uiso 1 1 calc R U . . .
C3 C 0.4359(5) 0.7359(4) 0.5010(4) 0.0908(18) Uani 1 1 d . . . . .
H3 H 0.407660 0.781956 0.473543 0.109 Uiso 1 1 calc R U . . .
C4 C 0.5068(6) 0.6868(5) 0.4709(4) 0.112(2) Uani 1 1 d . . . . .
H4 H 0.526084 0.698041 0.423537 0.135 Uiso 1 1 calc R U . . .
C5 C 0.5485(5) 0.6205(5) 0.5125(4) 0.119(3) Uani 1 1 d . . . . .
H5 H 0.597294 0.586606 0.493146 0.143 Uiso 1 1 calc R U . . .
N3 N 0.750000 0.750000 0.9213(5) 0.083(3) Uani 1 4 d S T P . .
C11 C 0.750000 0.750000 0.5725(11) 0.165(6) Uani 1 4 d S TU P . .
C8 C 0.6086(5) 0.4378(5) 0.7232(4) 0.140(4) Uani 1 1 d D . . . .
H8A H 0.631031 0.393965 0.687443 0.167 Uiso 1 1 calc R U . . .
H8B H 0.661593 0.469192 0.744077 0.167 Uiso 1 1 calc R U . . .

loop_
_atom_site_aniso_label
_atom_site_aniso_U_11
_atom_site_aniso_U_22
_atom_site_aniso_U_33
_atom_site_aniso_U_23
_atom_site_aniso_U_13
_atom_site_aniso_U_12
Re1 0.04049(12) 0.04049(12) 0.0604(2) 0.000 0.000 0.000
Mn1 0.0373(2) 0.0373(2) 0.0703(5) -0.0002(3) -0.0002(3) 0.0022(3)
O1 0.0665(19) 0.0560(18) 0.081(2) 0.0081(16) 0.0006(16) 0.0178(15)
C1 0.059(3) 0.044(2) 0.085(3) 0.006(2) -0.013(2) -0.0042(19)
N1 0.070(3) 0.076(3) 0.087(3) 0.029(2) 0.021(2) 0.034(2)
C9 0.049(2) 0.046(2) 0.113(4) -0.012(3) -0.010(3) 0.005(2)
C10 0.121(5) 0.121(5) 0.062(5) 0.000 0.000 0.000
N2 0.057(3) 0.071(3) 0.166(5) -0.020(3) -0.026(3) -0.005(2)
C6 0.077(4) 0.078(4) 0.094(4) 0.030(3) 0.016(3) 0.020(3)
N4 0.123(4) 0.123(4) 0.088(5) 0.000 0.000 0.000
C2 0.075(3) 0.048(2) 0.095(4) 0.006(2) -0.020(3) 0.001(2)
C7 0.097(5) 0.117(5) 0.107(5) 0.035(4) 0.044(4) 0.054(4)
C3 0.102(5) 0.067(4) 0.104(4) 0.027(3) -0.027(4) -0.007(3)
C4 0.124(6) 0.119(6) 0.095(5) 0.045(4) 0.011(4) 0.010(5)
C5 0.117(5) 0.126(6) 0.115(5) 0.054(5) 0.039(4) 0.038(5)
N3 0.087(4) 0.087(4) 0.074(6) 0.000 0.000 0.000
C11 0.191(9) 0.191(9) 0.113(10) 0.000 0.000 0.000
C8 0.132(6) 0.161(7) 0.125(6) 0.062(5) 0.055(4) 0.107(6)

loop_
_atom_type_symbol
_atom_type_description
_atom_type_scat_dispersion_real
_atom_type_scat_dispersion_imag
_atom_type_scat_source
C C 0.0033 0.0016 'International Tables Vol C Tables 4.2.6.8 and 6.1.1.4'
H H 0.0000 0.0000 'International Tables Vol C Tables 4.2.6.8 and 6.1.1.4'
Mn Mn 0.3368 0.7283 'International Tables Vol C Tables 4.2.6.8 and 6.1.1.4'
N N 0.0061 0.0033 'International Tables Vol C Tables 4.2.6.8 and 6.1.1.4'
O O 0.0106 0.0060 'International Tables Vol C Tables 4.2.6.8 and 6.1.1.4'
Re Re -1.0185 7.2310 'International Tables Vol C Tables 4.2.6.8 and 6.1.1.4'

loop_
_geom_angle_atom_site_label_1
_geom_angle_atom_site_label_2
_geom_angle_atom_site_label_3
_geom_angle
_geom_angle_site_symmetry_1
_geom_angle_site_symmetry_3
_geom_angle_publ_flag
C9 Re1 C9 88.63(5) 2_665 3_655 ?
C9 Re1 C9 88.63(5) 4_565 . ?
C9 Re1 C9 88.63(5) 3_655 . ?
C9 Re1 C9 88.63(5) 2_665 4_565 ?
C9 Re1 C9 162.2(3) 3_655 4_565 ?
C9 Re1 C9 162.2(3) 2_665 . ?
C9 Re1 N4 81.11(16) . . ?
C9 Re1 N4 81.11(16) 4_565 . ?
C9 Re1 N4 81.11(16) 2_665 . ?
C9 Re1 N4 81.11(16) 3_655 . ?
N3 Re1 C9 98.89(16) . 2_665 ?
N3 Re1 C9 98.89(16) . . ?
N3 Re1 C9 98.89(16) . 4_565 ?
N3 Re1 C9 98.89(16) . 3_655 ?
N3 Re1 N4 180.0 . . ?
O1 Mn1 O1 95.9(2) 8_666 . ?
O1 Mn1 N1 172.20(16) 8_666 . ?
O1 Mn1 N1 91.84(15) 8_666 8_666 ?
O1 Mn1 N1 91.84(15) . . ?
O1 Mn1 N1 172.20(16) . 8_666 ?
O1 Mn1 N2 91.55(18) . 8_666 ?
O1 Mn1 N2 92.40(18) . . ?
O1 Mn1 N2 91.55(18) 8_666 . ?
O1 Mn1 N2 92.40(19) 8_666 8_666 ?
N1 Mn1 N1 80.5(2) . 8_666 ?
N1 Mn1 N2 86.8(2) 8_666 8_666 ?
N1 Mn1 N2 88.7(2) 8_666 . ?
N1 Mn1 N2 86.8(2) . . ?
N1 Mn1 N2 88.7(2) . 8_666 ?
N2 Mn1 N2 174.1(2) 8_666 . ?
C1 O1 Mn1 129.2(3) . . ?
O1 C1 C6 124.5(4) . . ?
O1 C1 C2 119.6(5) . . ?
C2 C1 C6 115.8(5) . . ?
C7 N1 Mn1 126.3(4) . . ?
C7 N1 C8 119.7(4) . . ?
C8 N1 Mn1 113.8(3) . . ?
N2 C9 Re1 177.2(6) . . ?
N4 C10 C11 180.0 . . ?
C9 N2 Mn1 161.8(5) . . ?
C1 C6 C7 121.7(5) . . ?
C5 C6 C1 120.8(5) . . ?
C5 C6 C7 117.5(5) . . ?
C10 N4 Re1 180.0 . . ?
C1 C2 H2 119.1 . . ?
C3 C2 C1 121.8(6) . . ?
C3 C2 H2 119.1 . . ?
N1 C7 C6 126.1(5) . . ?
N1 C7 H7 116.9 . . ?
C6 C7 H7 116.9 . . ?
C2 C3 H3 118.8 . . ?
C2 C3 C4 122.3(6) . . ?
C4 C3 H3 118.8 . . ?
C3 C4 H4 121.0 . . ?
C3 C4 C5 118.1(6) . . ?
C5 C4 H4 121.0 . . ?
C6 C5 H5 119.4 . . ?
C4 C5 C6 121.1(7) . . ?
C4 C5 H5 119.4 . . ?
N1 C8 H8A 109.4 . . ?
N1 C8 H8B 109.4 . . ?
C8 C8 N1 111.2(4) 8_666 . ?
C8 C8 H8A 109.4 8_666 . ?
C8 C8 H8B 109.4 8_666 . ?
H8A C8 H8B 108.0 . . ?

loop_
_geom_bond_atom_site_label_1
_geom_bond_atom_site_label_2
_geom_bond_distance
_geom_bond_site_symmetry_2
_geom_bond_publ_flag
Re1 C9 2.089(5) 2_665 ?
Re1 C9 2.089(5) . ?
Re1 C9 2.089(5) 3_655 ?
Re1 C9 2.089(5) 4_565 ?
Re1 N4 2.379(13) . ?
Re1 N3 1.657(9) . ?
Mn1 O1 1.876(3) 8_666 ?
Mn1 O1 1.876(3) . ?
Mn1 N1 1.974(4) . ?
Mn1 N1 1.974(4) 8_666 ?
Mn1 N2 2.288(4) 8_666 ?
Mn1 N2 2.288(4) . ?
O1 C1 1.313(6) . ?
C1 C6 1.408(7) . ?
C1 C2 1.398(6) . ?
N1 C7 1.267(7) . ?
N1 C8 1.460(6) . ?
C9 N2 1.135(6) . ?
C10 N4 1.043(18) . ?
C10 C11 1.34(2) . ?
C6 C7 1.439(8) . ?
C6 C5 1.398(8) . ?
C2 H2 0.9300 . ?
C2 C3 1.359(8) . ?
C7 H7 0.9300 . ?
C3 H3 0.9300 . ?
C3 C4 1.364(9) . ?
C4 H4 0.9300 . ?
C4 C5 1.366(9) . ?
C5 H5 0.9300 . ?
C8 C8 1.368(11) 8_666 ?
C8 H8A 0.9700 . ?
C8 H8B 0.9700 . ?

loop_
_geom_torsion_atom_site_label_1
_geom_torsion_atom_site_label_2
_geom_torsion_atom_site_label_3
_geom_torsion_atom_site_label_4
_geom_torsion
_geom_torsion_site_symmetry_1
_geom_torsion_site_symmetry_2
_geom_torsion_site_symmetry_3
_geom_torsion_site_symmetry_4
_geom_torsion_publ_flag
Mn1 O1 C1 C6 -4.8(7) . . . . ?
Mn1 O1 C1 C2 175.1(3) . . . . ?
Mn1 N1 C7 C6 -1.0(12) . . . . ?
Mn1 N1 C8 C8 26.9(13) . . . 8_666 ?
O1 Mn1 O1 C1 -175.4(5) 8_666 . . . ?
O1 C1 C6 C7 -1.1(9) . . . . ?
O1 C1 C6 C5 -179.9(6) . . . . ?
O1 C1 C2 C3 179.4(5) . . . . ?
C1 C6 C7 N1 4.0(12) . . . . ?
C1 C6 C5 C4 -0.2(12) . . . . ?
C1 C2 C3 C4 1.2(10) . . . . ?
N1 Mn1 O1 C1 5.9(4) . . . . ?
N2 Mn1 O1 C1 -82.8(4) 8_666 . . . ?
N2 Mn1 O1 C1 92.8(4) . . . . ?
C6 C1 C2 C3 -0.8(7) . . . . ?
C2 C1 C6 C7 179.0(6) . . . . ?
C2 C1 C6 C5 0.3(9) . . . . ?
C2 C3 C4 C5 -1.1(12) . . . . ?
C7 N1 C8 C8 -157.3(10) . . . 8_666 ?
C7 C6 C5 C4 -179.0(8) . . . . ?
C3 C4 C5 C6 0.6(13) . . . . ?
C5 C6 C7 N1 -177.2(8) . . . . ?
C8 N1 C7 C6 -176.2(8) . . . . ?
